data_7247733
loop_
_publ_author_name
'Uvarova, Marina A.'
'Lutsenko, Irina A.'
'Babeshkin, Konstantin A.'
'Sokolov, Andrey V.'
'Alexandrov, Eugeny V.'
'Efimov, Nikolay N.'
'Shmelev, Maxim A.'
'Khoroshilov, Andrey V.'
'Eremenko, Igor L.'
'Kiskin, Mikhail A.'

_publ_section_title
;
 Solvent effect in the chemical design of coordination polymers of various
 topologies with Co2+ and Ni2+ ions and 2-furoate anions
;
_journal_issue 48
_journal_name_full CrystEngComm
_journal_page_first 6786
_journal_page_last 6795
_journal_paper_doi 10.1039/D3CE00813D
_journal_volume 25
_journal_year 2023
_chemical_formula_moiety 'C68 H52 N8 Ni2 O12, 0.5(C4 H6 N2)'
_chemical_formula_sum 'C70 H55 N9 Ni2 O12'
_chemical_formula_weight 1331.657
_space_group_crystal_system orthorhombic
_space_group_IT_number 56
_space_group_name_Hall '-P 2ab 2ac'
_space_group_name_H-M_alt 'P c c n'
_symmetry_Int_Tables_number 56
_audit_creation_date 2022-03-11
_audit_creation_method
;
Olex2 1.3
(compiled 2020.11.12 svn.r5f609507 for OlexSys, GUI svn.r6408)
;
_audit_update_record
;
2023-05-26 deposited with the CCDC.	2023-11-15 downloaded from the CCDC.
;
_cell_angle_alpha 90
_cell_angle_beta 90
_cell_angle_gamma 90
_cell_formula_units_Z 2
_cell_length_a 10.4988(3)
_cell_length_b 16.7826(4)
_cell_length_c 18.4931(5)
_cell_measurement_reflns_used 9060
_cell_measurement_temperature 100
_cell_measurement_theta_max 30.23
_cell_measurement_theta_min 2.29
_cell_volume 3258.43(15)
_computing_molecular_graphics 'Olex2 1.3 (Dolomanov et al., 2009)'
_computing_publication_material 'Olex2 1.3 (Dolomanov et al., 2009)'
_computing_structure_refinement 'olex2.refine 1.3 (Bourhis et al., 2015)'
_diffrn_ambient_temperature 100
_diffrn_measured_fraction_theta_full 0.9783
_diffrn_measured_fraction_theta_max 0.9800
_diffrn_measurement_device_type 'Bruker APEX-II CCD'
_diffrn_measurement_method '\f and \w scans'
_diffrn_radiation_type 'Mo K\a'
_diffrn_radiation_wavelength 0.71073
_diffrn_reflns_av_R_equivalents 0.0507
_diffrn_reflns_av_unetI/netI 0.0325
_diffrn_reflns_Laue_measured_fraction_full 0.9783
_diffrn_reflns_Laue_measured_fraction_max 0.9800
_diffrn_reflns_limit_h_max 15
_diffrn_reflns_limit_h_min -12
_diffrn_reflns_limit_k_max 22
_diffrn_reflns_limit_k_min -23
_diffrn_reflns_limit_l_max 26
_diffrn_reflns_limit_l_min -26
_diffrn_reflns_number 44439
_diffrn_reflns_point_group_measured_fraction_full 0.9783
_diffrn_reflns_point_group_measured_fraction_max 0.9800
_diffrn_reflns_theta_full 25.2417
_diffrn_reflns_theta_max 26.00
_diffrn_reflns_theta_min 2.20
_diffrn_source_current 1.4
_diffrn_source_power 0.07
_diffrn_source_voltage 50.0
_diffrn_standards_number 0
_exptl_absorpt_coefficient_mu 0.647
_exptl_absorpt_correction_T_max 0.3812
_exptl_absorpt_correction_T_min 0.3182
_exptl_absorpt_correction_type multi-scan
_exptl_absorpt_process_details
;
SADABS-2016/2 (Bruker,2016/2) was used for absorption correction.
wR2(int) was 0.0961 before and 0.0527 after correction.
The Ratio of minimum to maximum transmission is 0.8347.
The \l/2 correction factor is Not present.
;
_exptl_crystal_colour green
_exptl_crystal_colour_primary green
_exptl_crystal_density_diffrn 1.357
_exptl_crystal_description prism
_exptl_crystal_F_000 1382.115
_exptl_crystal_preparation 'Magnetic properties,TGA'
_exptl_crystal_size_max 0.2
_exptl_crystal_size_mid 0.1
_exptl_crystal_size_min 0.1
_refine_diff_density_max 0.5746
_refine_diff_density_min -0.4107
_refine_diff_density_rms 0.0818
_refine_ls_d_res_high 0.8107
_refine_ls_d_res_low 9.2465
_refine_ls_goodness_of_fit_ref 1.0700
_refine_ls_hydrogen_treatment constr
_refine_ls_matrix_type full
_refine_ls_number_constraints 44
_refine_ls_number_parameters 244
_refine_ls_number_reflns 3140
_refine_ls_number_restraints 106
_refine_ls_restrained_S_all 1.0509
_refine_ls_R_factor_all 0.0728
_refine_ls_R_factor_gt 0.0568
_refine_ls_shift/su_max 0.0009
_refine_ls_shift/su_mean 0.0000
_refine_ls_structure_factor_coef Fsqd
_refine_ls_weighting_details 'w=1/[\s^2^(Fo^2^)+(0.0768P)^2^+4.2314P] where P=(Fo^2^+2Fc^2^)/3'
_refine_ls_weighting_scheme calc
_refine_ls_wR_factor_gt 0.1510
_refine_ls_wR_factor_ref 0.1651
_reflns_Friedel_coverage 0.0
_reflns_limit_h_max 12
_reflns_limit_h_min 0
_reflns_limit_k_max 20
_reflns_limit_k_min 0
_reflns_limit_l_max 22
_reflns_limit_l_min 0
_reflns_number_gt 2374
_reflns_number_total 3140
_reflns_threshold_expression I>=2u(I)
_cod_data_source_file d3ce00813d2.cif
_cod_data_source_block 1_a_CCDC2
_cod_depositor_comments 'Adding full bibliography for 7247730--7247733.cif.'
_cod_database_code 7247733
_olex2_refinement_description
;
1. Fixed Uiso
 At 1.2 times of:
  All C(H) groups
 At 1.5 times of:
  All C(H,H,H) groups
2. Shared sites
{C19, N3}
3. Restrained distances
 O2-C13 \\sim O2A-C13
 with sigma of 0.02
 C13-C14 \\sim C13-C14A
 with sigma of 0.02
 C14-O3 \\sim C14A-O3A
 with sigma of 0.02
 C14-C15 \\sim C14A-C15A
 with sigma of 0.02
 O3-C15 \\sim O3A-C15A
 with sigma of 0.04
 O3-C17 \\sim O3A-C17A
 with sigma of 0.02
 C17-C16 \\sim C17A-C16A
 with sigma of 0.02
 O3-C16 \\sim O3A-C16A
 with sigma of 0.04
 C15-C16 \\sim C15A-C16A
 with sigma of 0.02
 C17-C15 \\sim C17A-C15A
 with sigma of 0.04
 C13-O3 \\sim C13-O3A
 with sigma of 0.04
 C13-C15 \\sim C13-C15A
 with sigma of 0.04
 C14-C17 \\sim C14A-C17A
 with sigma of 0.04
 C14-C16 \\sim C14A-C16A
 with sigma of 0.04
4. Uiso/Uaniso restraints and constraints
Uanis(C17) \\sim Ueq, Uanis(C17A) \\sim Ueq: with sigma of 0.01 and sigma for
terminal atoms of 0.02
Uanis(C15) \\sim Ueq, Uanis(C15A) \\sim Ueq, Uanis(C16) \\sim Ueq, Uanis(C16A)
\\sim Ueq: with sigma of 0.001 and sigma for terminal atoms of 0.002
Uanis(O2A) \\sim Ueq, Uanis(O2) \\sim Ueq: with sigma of 0.01 and sigma for
terminal atoms of 0.02
Uanis(O3) \\sim Ueq, Uanis(O3A) \\sim Ueq: with sigma of 0.01 and sigma for
terminal atoms of 0.02
Uanis(C14) \\sim Ueq, Uanis(C14A) \\sim Ueq: with sigma of 0.01 and sigma for
terminal atoms of 0.02
Uanis(C18) \\sim Ueq: with sigma of 0.01 and sigma for terminal atoms of 0.02
Uanis(O3A) = Uanis(O3)
Uanis(C16) = Uanis(C16A)
Uanis(C15A) = Uanis(C15)
Uanis(C17A) = Uanis(C17)
Uanis(O2) = Uanis(O2A)
Uanis(C19) = Uanis(N3)
5. Others
 Sof(C15A)=Sof(H15A)=Sof(C14A)=Sof(O3A)=Sof(C16A)=Sof(H16A)=Sof(C17A)=
 Sof(H17A)=Sof(O2A)=1-FVAR(1)
 Sof(O2)=Sof(C14)=Sof(O3)=Sof(C17)=Sof(H17)=Sof(C15)=Sof(H15)=Sof(C16)=
 Sof(H16)=FVAR(1)
 Fixed Sof: C18(0.25) N3(0.25) C19(0.25) H19a(0.25) H19b(0.25) H19c(0.25)
6.a Aromatic/amide H refined with riding coordinates:
 C6(H6), C1(H1), C2(H2), C12(H12), C5(H5), C11(H11), C7(H7), C8(H8), C4(H4),
 C10(H10), C17(H17), C15(H15), C16(H16), C15A(H15A), C16A(H16A), C17A(H17A)
6.b Idealised Me refined as rotating group:
 C19(H19a,H19b,H19c)
;
_olex2_submission_special_instructions 'No special instructions were received'

loop_
_space_group_symop_id
_space_group_symop_operation_xyz
1 x,y,z
2 x+1/2,-y,-z+1/2
3 -x,y+1/2,-z+1/2
4 -x+1/2,-y+1/2,z
5 -x,-y,-z
6 -x-1/2,y,z-1/2
7 x,-y-1/2,z-1/2
8 x-1/2,y-1/2,-z

loop_
_atom_site_label
_atom_site_type_symbol
_atom_site_fract_x
_atom_site_fract_y
_atom_site_fract_z
_atom_site_U_iso_or_equiv
_atom_site_adp_type
_atom_site_occupancy
_atom_site_site_symmetry_order
_atom_site_refinement_flags_posn
_atom_site_refinement_flags_adp
_atom_site_refinement_flags_occupancy
_atom_site_disorder_group
Ni1 Ni 0.25 0.25 0.75110(2) 0.0334(2) Uani 1.000000 2 S T P .
O1 O 0.4087(3) 0.17769(16) 0.74096(13) 0.0525(6) Uani 1.000000 1 . . . .
N1 N 0.1690(3) 0.17819(16) 0.66943(14) 0.0439(7) Uani 1.000000 1 . . . .
N2 N 0.3392(3) 0.32078(17) 0.82897(14) 0.0455(7) Uani 1.000000 1 . . . .
C6 C 0.1788(4) 0.0987(2) 0.67161(19) 0.0517(9) Uani 1.000000 1 . . . .
H6 H 0.2231(4) 0.0748(2) 0.71078(19) 0.0621(11) Uiso 1.000000 1 R . . .
C1 C 0.1099(4) 0.2094(2) 0.61238(19) 0.0561(10) Uani 1.000000 1 . . . .
H1 H 0.1024(4) 0.2657(2) 0.61003(19) 0.0674(12) Uiso 1.000000 1 R . . .
C2 C 0.0588(4) 0.1656(3) 0.5567(2) 0.0638(11) Uani 1.000000 1 . . . .
H2 H 0.0197(4) 0.1914(3) 0.5167(2) 0.0766(13) Uiso 1.000000 1 R . . .
O2 O 0.5165(18) 0.1388(8) 0.8407(7) 0.098(3) Uani 0.617(12) 1 D U . 1
C12 C 0.2779(4) 0.3514(3) 0.8855(2) 0.0669(12) Uani 1.000000 1 . . . .
H12 H 0.1908(4) 0.3381(3) 0.8922(2) 0.0803(14) Uiso 1.000000 1 R . . .
C5 C 0.1264(4) 0.0499(2) 0.6186(2) 0.0600(10) Uani 1.000000 1 . . . .
H5 H 0.1322(4) -0.0064(2) 0.6226(2) 0.0720(12) Uiso 1.000000 1 R . . .
C3 C 0.0651(4) 0.0849(3) 0.5595(2) 0.0588(10) Uani 1.000000 1 . . . .
C13 C 0.5019(4) 0.1513(3) 0.7737(2) 0.0606(10) Uani 1.000000 1 D . . .
C11 C 0.3346(5) 0.4010(3) 0.9340(3) 0.0868(16) Uani 1.000000 1 . . . .
H11 H 0.2864(5) 0.4216(3) 0.9732(3) 0.1042(19) Uiso 1.000000 1 R . . .
C14 C 0.6066(15) 0.1189(16) 0.7284(9) 0.063(5) Uani 0.617(12) 1 D U . 1
C7 C 0.4630(4) 0.3389(3) 0.8225(2) 0.0619(11) Uani 1.000000 1 . . . .
H7 H 0.5098(4) 0.3160(3) 0.7837(2) 0.0743(13) Uiso 1.000000 1 R . . .
C8 C 0.5254(4) 0.3891(3) 0.8696(3) 0.0746(13) Uani 1.000000 1 . . . .
H8 H 0.6129(4) 0.4011(3) 0.8624(3) 0.0895(16) Uiso 1.000000 1 R . . .
C9 C 0.4609(4) 0.4218(3) 0.9271(3) 0.0768(14) Uani 1.000000 1 . . . .
C4 C 0.0073(5) 0.0380(3) 0.4997(2) 0.0684(12) Uani 1.000000 1 . . . .
H4 H -0.0209(5) 0.0662(3) 0.4581(2) 0.0820(15) Uiso 1.000000 1 R . . .
O3 O 0.7091(9) 0.0802(7) 0.7552(5) 0.101(2) Uani 0.617(12) 1 D U . 1
C10 C 0.5274(5) 0.4774(4) 0.9755(3) 0.0886(16) Uani 1.000000 1 . . . .
H10 H 0.6173(5) 0.4811(4) 0.9710(3) 0.106(2) Uiso 1.000000 1 R . . .
C17 C 0.7893(12) 0.0633(7) 0.7012(8) 0.091(3) Uani 0.617(12) 1 D U . 1
H17 H 0.8744(12) 0.0451(7) 0.7071(8) 0.109(4) Uiso 0.617(12) 1 R . . 1
C15 C 0.6119(11) 0.1088(8) 0.6583(6) 0.098(3) Uani 0.617(12) 1 D U . 1
H15 H 0.5470(11) 0.1212(8) 0.6244(6) 0.118(3) Uiso 0.617(12) 1 R . . 1
C16 C 0.7359(12) 0.0750(9) 0.6423(7) 0.112(3) Uani 0.617(12) 1 D U . 1
H16 H 0.7697(12) 0.0640(9) 0.5957(7) 0.135(4) Uiso 0.617(12) 1 R . . 1
C18 C 0.75 0.25 0.9562(11) 0.107(5) Uani 0.500000 2 S TU P .
N3 N 0.7010(11) 0.1699(8) 0.9446(6) 0.109(3) Uani 0.250000 1 . . . 4
C15A C 0.6367(16) 0.1512(13) 0.6576(9) 0.098(3) Uani 0.383(12) 1 D U . 2
H15A H 0.5850(16) 0.1820(13) 0.6260(9) 0.118(3) Uiso 0.383(12) 1 R . . 2
C14A C 0.611(2) 0.132(3) 0.7257(14) 0.061(8) Uani 0.383(12) 1 D U . 2
O3A O 0.7253(15) 0.1139(11) 0.7600(9) 0.101(2) Uani 0.383(12) 1 D U . 2
C16A C 0.7597(18) 0.1162(14) 0.6411(11) 0.112(3) Uani 0.383(12) 1 D U . 2
H16A H 0.8012(18) 0.1131(14) 0.5955(11) 0.135(4) Uiso 0.383(12) 1 R . . 2
C17A C 0.798(2) 0.0911(14) 0.7005(12) 0.091(3) Uani 0.383(12) 1 D U . 2
H17A H 0.872(2) 0.0587(14) 0.7050(12) 0.109(4) Uiso 0.383(12) 1 R . . 2
O2A O 0.518(3) 0.1672(16) 0.8403(13) 0.098(3) Uani 0.383(12) 1 D U . 2
C19 C 0.7010(11) 0.1699(8) 0.9446(6) 0.109(3) Uani 0.250000 1 . . . 3
H19a H 0.641(14) 0.170(2) 0.904(7) 0.163(5) Uiso 0.250000 1 GR . . 3
H19b H 0.772(2) 0.134(2) 0.934(10) 0.163(5) Uiso 0.250000 1 GR . . 3
H19c H 0.657(16) 0.152(5) 0.988(4) 0.163(5) Uiso 0.250000 1 GR . . 3

loop_
_atom_site_aniso_label
_atom_site_aniso_U_11
_atom_site_aniso_U_22
_atom_site_aniso_U_33
_atom_site_aniso_U_12
_atom_site_aniso_U_13
_atom_site_aniso_U_23
Ni1 0.0435(3) 0.0319(3) 0.0248(3) -0.0136(2) -0.000000 0.000000
O1 0.0496(14) 0.0549(15) 0.0532(14) 0.0015(12) -0.0061(12) -0.0016(11)
N1 0.0553(17) 0.0382(14) 0.0381(14) -0.0153(12) -0.0039(13) -0.0065(11)
N2 0.0564(17) 0.0480(16) 0.0319(13) -0.0188(13) -0.0007(12) -0.0081(11)
C6 0.064(2) 0.0443(19) 0.0469(19) -0.0160(17) -0.0020(17) -0.0097(15)
C1 0.066(2) 0.054(2) 0.048(2) -0.0072(19) -0.0172(18) -0.0091(16)
C2 0.069(3) 0.070(3) 0.052(2) -0.005(2) -0.0177(19) -0.0157(19)
O2 0.096(3) 0.128(10) 0.070(2) 0.036(6) 0.000(2) 0.032(5)
C12 0.059(2) 0.079(3) 0.062(2) -0.023(2) 0.0090(19) -0.028(2)
C5 0.070(2) 0.042(2) 0.068(2) -0.0191(18) 0.010(2) -0.0205(18)
C3 0.053(2) 0.077(3) 0.047(2) -0.020(2) 0.0004(17) -0.0183(19)
C13 0.059(2) 0.070(3) 0.053(2) -0.002(2) 0.001(2) 0.013(2)
C11 0.068(3) 0.120(4) 0.073(3) -0.026(3) 0.012(2) -0.056(3)
C14 0.048(6) 0.063(8) 0.079(7) 0.003(4) 0.000(3) 0.007(4)
C7 0.057(2) 0.069(3) 0.060(2) -0.015(2) 0.0035(19) -0.0243(19)
C8 0.053(2) 0.091(3) 0.080(3) -0.021(2) 0.006(2) -0.039(3)
C9 0.062(3) 0.096(3) 0.072(3) -0.024(2) 0.001(2) -0.037(3)
C4 0.073(3) 0.076(3) 0.056(2) -0.022(2) 0.000(2) -0.019(2)
O3 0.080(3) 0.099(6) 0.123(4) 0.022(3) 0.010(2) 0.021(3)
C10 0.062(3) 0.124(4) 0.080(3) -0.026(3) 0.003(2) -0.051(3)
C17 0.063(3) 0.088(7) 0.123(4) 0.010(3) 0.019(2) -0.007(3)
C15 0.098(3) 0.098(3) 0.098(3) 0.0002(3) 0.0000(3) -0.0001(3)
C16 0.112(3) 0.112(3) 0.112(3) 0.0002(3) 0.0003(3) -0.0002(3)
C18 0.098(8) 0.109(9) 0.113(9) -0.015(4) -0.000000 0.000000
N3 0.083(7) 0.159(10) 0.085(7) -0.006(7) -0.004(6) 0.007(7)
C15A 0.098(3) 0.098(3) 0.098(3) 0.0002(3) 0.0000(3) -0.0001(3)
C14A 0.054(11) 0.062(11) 0.068(10) 0.001(4) 0.003(4) 0.008(4)
O3A 0.080(3) 0.099(6) 0.123(4) 0.022(3) 0.010(2) 0.021(3)
C16A 0.112(3) 0.112(3) 0.112(3) 0.0002(3) 0.0003(3) -0.0002(3)
C17A 0.063(3) 0.088(7) 0.123(4) 0.010(3) 0.019(2) -0.007(3)
O2A 0.096(3) 0.128(10) 0.070(2) 0.036(6) 0.000(2) 0.032(5)
C19 0.083(7) 0.159(10) 0.085(7) -0.006(7) -0.004(6) 0.007(7)

loop_
_atom_type_symbol
_atom_type_scat_dispersion_real
_atom_type_scat_dispersion_imag
_atom_type_scat_Cromer_Mann_a1
_atom_type_scat_Cromer_Mann_a2
_atom_type_scat_Cromer_Mann_a3
_atom_type_scat_Cromer_Mann_a4
_atom_type_scat_Cromer_Mann_b1
_atom_type_scat_Cromer_Mann_b2
_atom_type_scat_Cromer_Mann_b3
_atom_type_scat_Cromer_Mann_b4
_atom_type_scat_Cromer_Mann_c
_atom_type_scat_source
_atom_type_scat_dispersion_source
H 0.00000 0.00000 0.49300 0.32291 0.14019 0.04081 10.51090 26.12570 3.14236 57.79970 0.0030380000826 'International Tables Volume C Table 6.1.1.4 (pp. 500-502)' 'Henke, Gullikson and Davis, At. Data and Nucl. Data Tables, 1993, 54, 2'
C 0.00347 0.00161 2.31000 1.02000 1.58860 0.86500 20.84390 10.20750 0.56870 51.65120 0.215599998832 'International Tables Volume C Table 6.1.1.4 (pp. 500-502)' 'Henke, Gullikson and Davis, At. Data and Nucl. Data Tables, 1993, 54, 2'
N 0.00653 0.00323 12.21260 3.13220 2.01250 1.16630 0.00570 9.89330 28.99750 0.58260 -11.5290002823 'International Tables Volume C Table 6.1.1.4 (pp. 500-502)' 'Henke, Gullikson and Davis, At. Data and Nucl. Data Tables, 1993, 54, 2'
O 0.01158 0.00611 3.04850 2.28680 1.54630 0.86700 13.27710 5.70110 0.32390 32.90890 0.250800013542 'International Tables Volume C Table 6.1.1.4 (pp. 500-502)' 'Henke, Gullikson and Davis, At. Data and Nucl. Data Tables, 1993, 54, 2'
Ni 0.35663 1.12491 12.83760 7.29200 4.44380 2.38000 3.87850 0.25650 12.17630 66.34210 1.03410005569 'International Tables Volume C Table 6.1.1.4 (pp. 500-502)' 'Henke, Gullikson and Davis, At. Data and Nucl. Data Tables, 1993, 54, 2'

loop_
_geom_angle_atom_site_label_1
_geom_angle_atom_site_label_2
_geom_angle_atom_site_label_3
_geom_angle
_geom_angle_site_symmetry_1
_geom_angle_site_symmetry_3
_geom_angle_publ_flag
O1 Ni1 O1 169.61(13) 4 . ?
N1 Ni1 O1 85.68(11) 4 4 ?
N1 Ni1 O1 85.68(11) . . ?
N1 Ni1 O1 86.89(11) 4 . ?
N1 Ni1 O1 86.89(11) . 4 ?
N1 Ni1 N1 88.63(14) . 4 ?
N2 Ni1 O1 95.16(11) 4 . ?
N2 Ni1 O1 92.00(11) 4 4 ?
N2 Ni1 O1 95.16(11) . 4 ?
N2 Ni1 O1 92.00(11) . . ?
N2 Ni1 N1 89.32(11) 4 . ?
N2 Ni1 N1 176.98(11) . . ?
N2 Ni1 N1 89.32(11) . 4 ?
N2 Ni1 N1 176.98(11) 4 4 ?
N2 Ni1 N2 92.82(14) 4 . ?
C13 O1 Ni1 143.6(3) . . ?
C6 N1 Ni1 121.1(2) . 4 ?
C1 N1 Ni1 122.0(2) . 4 ?
C1 N1 C6 116.8(3) . . ?
C12 N2 Ni1 123.0(2) . . ?
C7 N2 Ni1 120.1(2) . . ?
C7 N2 C12 116.8(3) . . ?
H6 C6 N1 118.8(2) . . ?
C5 C6 N1 122.4(4) . . ?
C5 C6 H6 118.8(2) . . ?
H1 C1 N1 117.79(19) . . ?
C2 C1 N1 124.4(4) . . ?
C2 C1 H1 117.8(3) . . ?
H2 C2 C1 120.5(3) . . ?
C3 C2 C1 119.1(4) . . ?
C3 C2 H2 120.5(2) . . ?
H12 C12 N2 118.6(2) . . ?
C11 C12 N2 122.9(4) . . ?
C11 C12 H12 118.6(3) . . ?
H5 C5 C6 120.5(2) . . ?
C3 C5 C6 119.0(4) . . ?
C3 C5 H5 120.5(2) . . ?
C5 C3 C2 118.2(3) . . ?
C4 C3 C2 118.6(4) . . ?
C4 C3 C5 123.2(4) . . ?
O2 C13 O1 129.6(9) . . ?
C14 C13 O1 116.1(7) . . ?
C14 C13 O2 113.7(11) . . ?
C14A C13 O1 113.3(11) . . ?
C14A C13 O2 117.1(13) . . ?
C14A C13 C14 9(3) . . ?
O2A C13 O1 120.6(13) . . ?
O2A C13 O2 21.7(16) . . ?
O2A C13 C14 121.6(16) . . ?
O2A C13 C14A 121.5(19) . . ?
H11 C11 C12 119.5(3) . . ?
C9 C11 C12 121.0(4) . . ?
C9 C11 H11 119.5(2) . . ?
O3 C14 C13 123.9(13) . . ?
C15 C14 C13 129.7(13) . . ?
C15 C14 O3 105.6(13) . . ?
H7 C7 N2 118.5(2) . . ?
C8 C7 N2 122.9(4) . . ?
C8 C7 H7 118.5(3) . . ?
H8 C8 C7 120.1(3) . . ?
C9 C8 C7 119.9(4) . . ?
C9 C8 H8 120.1(2) . . ?
C8 C9 C11 116.5(4) . . ?
C10 C9 C11 124.2(4) . . ?
C10 C9 C8 119.3(4) . . ?
C4 C4 C3 124.6(6) 5_556 . ?
H4 C4 C3 117.7(3) . . ?
C17 O3 C14 109.2(11) . . ?
C10 C10 C9 125.3(6) 5_667 . ?
H10 C10 C9 117.3(3) . . ?
H17 C17 O3 125.1(7) . . ?
C16 C17 O3 109.7(12) . . ?
C16 C17 H17 125.1(8) . . ?
H15 C15 C14 126.5(8) . . ?
C16 C15 C14 106.9(11) . . ?
C16 C15 H15 126.5(7) . . ?
C15 C16 C17 106.7(11) . . ?
H16 C16 C17 126.6(8) . . ?
H16 C16 C15 126.6(7) . . ?
N3 C18 N3 163.1(19) . 4_655 ?
C19 C18 N3 163.1(19) . 4_655 ?
C19 C18 N3 163.1(19) 4_655 . ?
C19 C18 N3 0.0 4_655 4_655 ?
C19 C18 N3 0.0 . . ?
C19 C18 C19 163.1(19) . 4_655 ?
C14A C15A H15A 126.9(13) . . ?
C16A C15A H15A 126.9(10) . . ?
C16A C15A C14A 106.3(17) . . ?
C15A C14A C13 132(2) . . ?
O3A C14A C13 116.1(19) . . ?
O3A C14A C15A 107.9(19) . . ?
C17A O3A C14A 100.1(17) . . ?
H16A C16A C15A 128.0(10) . . ?
C17A C16A C15A 104.0(18) . . ?
C17A C16A H16A 128.0(13) . . ?
C16A C17A O3A 115.0(19) . . ?
H17A C17A O3A 122.5(11) . . ?
H17A C17A C16A 122.5(13) . . ?
H19a C19 C18 109.5 . 4_655 ?
H19b C19 C18 109.5 . 4_655 ?
H19b C19 H19a 109.5 . . ?
H19c C19 C18 109.5 . 4_655 ?
H19c C19 H19a 109.5 . . ?
H19c C19 H19b 109.5 . . ?

loop_
_geom_bond_atom_site_label_1
_geom_bond_atom_site_label_2
_geom_bond_distance
_geom_bond_site_symmetry_2
_geom_bond_publ_flag
Ni1 O1 2.070(3) . ?
Ni1 O1 2.070(3) 4 ?
Ni1 N1 2.111(3) 4 ?
Ni1 N1 2.111(3) . ?
Ni1 N2 2.089(3) 4 ?
Ni1 N2 2.089(3) . ?
O1 C13 1.233(5) . ?
N1 C6 1.338(4) . ?
N1 C1 1.332(5) . ?
N2 C12 1.330(5) . ?
N2 C7 1.340(5) . ?
C6 H6 0.9500 . ?
C6 C5 1.390(5) . ?
C1 H1 0.9500 . ?
C1 C2 1.375(5) . ?
C2 H2 0.9500 . ?
C2 C3 1.356(6) . ?
O2 C13 1.266(14) . ?
C12 H12 0.9500 . ?
C12 C11 1.361(6) . ?
C5 H5 0.9500 . ?
C5 C3 1.398(6) . ?
C3 C4 1.488(5) . ?
C13 C14 1.487(15) . ?
C13 C14A 1.48(2) . ?
C13 O2A 1.27(2) . ?
C11 H11 0.9500 . ?
C11 C9 1.376(6) . ?
C14 O3 1.351(17) . ?
C14 C15 1.307(18) . ?
C7 H7 0.9500 . ?
C7 C8 1.379(5) . ?
C8 H8 0.9500 . ?
C8 C9 1.374(6) . ?
C9 C10 1.470(6) . ?
C4 C4 1.283(10) 5_556 ?
C4 H4 0.9500 . ?
O3 C17 1.337(14) . ?
C10 C10 1.314(10) 5_667 ?
C10 H10 0.9500 . ?
C17 H17 0.9500 . ?
C17 C16 1.242(16) . ?
C15 H15 0.9500 . ?
C15 C16 1.450(14) . ?
C16 H16 0.9500 . ?
C18 N3 1.456(14) 4_655 ?
C18 N3 1.456(14) . ?
C18 C19 1.456(14) 4_655 ?
C18 C19 1.456(14) . ?
C15A H15A 0.9500 . ?
C15A C14A 1.33(3) . ?
C15A C16A 1.45(2) . ?
C14A O3A 1.39(3) . ?
O3A C17A 1.40(2) . ?
C16A H16A 0.9500 . ?
C16A C17A 1.24(2) . ?
C17A H17A 0.9500 . ?
C19 H19a 0.9800 . ?
C19 H19b 0.9800 . ?
C19 H19c 0.9800 . ?

loop_
_geom_torsion_atom_site_label_1
_geom_torsion_atom_site_label_2
_geom_torsion_atom_site_label_3
_geom_torsion_atom_site_label_4
_geom_torsion
_geom_torsion_site_symmetry_1
_geom_torsion_site_symmetry_2
_geom_torsion_site_symmetry_3
_geom_torsion_site_symmetry_4
_geom_torsion_publ_flag
Ni1 O1 C13 O2 27.5(10) . . . . ?
Ni1 O1 C13 O2 27.5(10) 4 . . . ?
Ni1 O1 C13 C14 -161.9(12) 4 . . . ?
Ni1 O1 C13 C14 -161.9(12) . . . . ?
Ni1 O1 C13 C14A -152.9(19) . . . . ?
Ni1 O1 C13 C14A -152.9(19) 4 . . . ?
Ni1 O1 C13 O2A 3.3(16) 4 . . . ?
Ni1 O1 C13 O2A 3.3(16) . . . . ?
Ni1 N1 C6 C5 180.0(3) 4 . . . ?
Ni1 N1 C6 C5 180.0(3) . . . . ?
Ni1 N1 C1 C2 178.0(3) . . . . ?
Ni1 N1 C1 C2 178.0(3) 4 . . . ?
Ni1 N2 C12 C11 -176.3(4) 4 . . . ?
Ni1 N2 C12 C11 -176.3(4) . . . . ?
Ni1 N2 C7 C8 176.0(4) 4 . . . ?
Ni1 N2 C7 C8 176.0(4) . . . . ?
O1 C13 C14 O3 -172.7(13) . . . . ?
O1 C13 C14 C15 -5.3(9) . . . . ?
O1 C13 C14A C15A 15.6(14) . . . . ?
O1 C13 C14A O3A 170(2) . . . . ?
N1 C6 C5 C3 2.3(4) . . . . ?
N1 C1 C2 C3 1.7(5) . . . . ?
N2 C12 C11 C9 -0.5(6) . . . . ?
N2 C7 C8 C9 1.3(6) . . . . ?
C6 C5 C3 C2 -0.3(5) . . . . ?
C6 C5 C3 C4 179.3(4) . . . . ?
C1 C2 C3 C5 -1.5(5) . . . . ?
C1 C2 C3 C4 178.8(4) . . . . ?
C2 C3 C4 C4 -170.9(6) . . . 5_556 ?
O2 C13 C14 O3 -0.6(12) . . . . ?
O2 C13 C14 C15 166.8(15) . . . . ?
O2 C13 C14A C15A -165(2) . . . . ?
O2 C13 C14A O3A -10.4(14) . . . . ?
C12 C11 C9 C8 -0.8(7) . . . . ?
C12 C11 C9 C10 177.5(6) . . . . ?
C5 C3 C4 C4 9.5(5) . . . 5_556 ?
C3 C4 C4 C3 180.0(6) . . 5_556 5_556 ?
C13 C14 O3 C17 -175.9(18) . . . . ?
C13 C14 C15 C16 -180(2) . . . . ?
C13 C14A C15A C16A 178(4) . . . . ?
C13 C14A O3A C17A 174(3) . . . . ?
C11 C9 C8 C7 0.4(7) . . . . ?
C11 C9 C10 C10 -10.1(8) . . . 5_667 ?
C14 O3 C17 C16 -12.0(15) . . . . ?
C14 C15 C16 C17 4.0(17) . . . . ?
C7 C8 C9 C10 -177.9(5) . . . . ?
C8 C9 C10 C10 168.1(8) . . . 5_667 ?
C9 C10 C10 C9 -180.0(8) . . 5_667 5_667 ?
O3 C17 C16 C15 4.8(11) . . . . ?
C15A C14A O3A C17A -26(3) . . . . ?
C15A C16A C17A O3A -9(2) . . . . ?
C14A O3A C17A C16A 21(2) . . . . ?

loop_
_restr_equal_distance_atom_site_label_1
_restr_equal_distance_atom_site_label_2
_restr_equal_distance_site_symmetry_2
_restr_equal_distance_class_id
O2 C13 1 1
C13 C14 1 2
C13 O3 1 11
C13 C15 1 12
C13 C15A 1 12
C13 C14A 1 2
C13 O3A 1 11
C14 O3 1 3
C14 C17 1 13
C14 C15 1 4
C14 C16 1 14
O3 C17 1 6
O3 C15 1 5
O3 C16 1 8
C17 C15 1 10
C17 C16 1 7
C15 C16 1 9
C15A C16A 1 9
C14A C15A 1 4
C14A O3A 1 3
C14A C16A 1 14
C14A C17A 1 13
O3A C15A 1 5
O3A C16A 1 8
O3A C17A 1 6
C17A C15A 1 10
C17A C16A 1 7
O2A C13 1 1

loop_
_restr_equal_distance_class_class_id
_restr_equal_distance_class_target_weight_param
_restr_equal_distance_class_average
_restr_equal_distance_class_esd
_restr_equal_distance_class_diff_max
1 0.0200 1.2685 0.0027 0.0027
2 0.0200 1.4859 0.0010 0.0010
3 0.0200 1.3712 0.0200 0.0200
4 0.0200 1.3188 0.0117 0.0117
5 0.0400 2.1589 0.0420 0.0420
6 0.0200 1.3659 0.0293 0.0293
7 0.0200 1.2431 0.0015 0.0015
8 0.0400 2.1686 0.0596 0.0596
9 0.0200 1.4507 0.0007 0.0007
10 0.0400 2.1462 0.0173 0.0173
11 0.0400 2.4732 0.0320 0.0320
12 0.0400 2.5513 0.0214 0.0214
13 0.0400 2.1634 0.0275 0.0275
14 0.0400 2.2222 0.0050 0.0050

loop_
_restr_U_iso_atom_site_label
_restr_U_iso_weight_param
O2 0.0200
C14 0.0100
O3 0.0100
C17 0.0100
C15 0.0010
C16 0.0010
C18 0.0100
C15A 0.0010
C14A 0.0100
O3A 0.0100
C16A 0.0010
C17A 0.0100
O2A 0.0200
